data_7702627
loop_
_publ_author_name
'Mao, Zong-Wan'
'Heinemann, Frank W.'
'Liehr, G\"unther'
'Eldik, Rudi van'

_publ_section_title
;
 Complex-formation reactions of Cu(ii) and Zn(ii) 2,2&#x2032;-bipyridine
 and 1,10-phenanthroline complexes with bicarbonate. Identification of
 different carbonate coordination modes
;
_journal_issue 24
_journal_name_full 'Journal of the Chemical Society, Dalton Transactions'
_journal_page_first 3652
_journal_paper_doi 10.1039/b103942n
_journal_year 2001
_chemical_formula_structural
;
[\m2-CO3{Zn(bipy)2}Zn(bipy)2(H2O)}](NO3)2*7H2O
;
_chemical_formula_sum 'C41 H48 N10 O17 Zn2'
_chemical_formula_weight 1083.63
_space_group_IT_number 4
_space_group_name_Hall 'P 2yb'
_space_group_name_H-M_alt 'P 1 21 1'
_symmetry_cell_setting monoclinic
_symmetry_space_group_name_H-M 'P 1 21 1'
_atom_sites_solution_hydrogens geom
_atom_sites_solution_primary direct
_atom_sites_solution_secondary difmap
_audit_creation_method SHELXL
_cell_angle_alpha 90.00
_cell_angle_beta 107.840(10)
_cell_angle_gamma 90.00
_cell_formula_units_Z 2
_cell_length_a 10.976(2)
_cell_length_b 14.009(2)
_cell_length_c 16.347(3)
_cell_measurement_reflns_used 78
_cell_measurement_temperature 295(2)
_cell_measurement_theta_max 13.21
_cell_measurement_theta_min 2.60
_cell_volume 2392.7(7)
_computing_cell_refinement 'XSCAnS 2.20 (Siemens An. X-Ray Instr.,1996)'
_computing_data_collection 'XSCAnS 2.20 (Siemens An. X-Ray Instr.,1996)'
_computing_data_reduction 'XSCAnS 2.20 (Siemens An. X-Ray Instr.,1996)'
_computing_molecular_graphics 'SHELXTL 5.03 (Siemens An. X-Ray Instr.,1995)'
_computing_publication_material 'SHELXTL 5.03 (Siemens An. X-Ray Instr.,1995)'
_computing_structure_refinement 'SHELXTL 5.03 (Siemens An. X-Ray Instr.,1995)'
_computing_structure_solution 'SHELXTL 5.03 (Siemens An. X-Ray Instr.,1995)'
_diffrn_ambient_temperature 295(2)
_diffrn_measurement_device 'Siemens P4'
_diffrn_measurement_method 'profile data from \w-scans'
_diffrn_radiation_monochromator graphite
_diffrn_radiation_source 'fine-focus sealed tube'
_diffrn_radiation_type MoK\a
_diffrn_radiation_wavelength 0.71073
_diffrn_reflns_av_R_equivalents 0.0391
_diffrn_reflns_av_sigmaI/netI 0.0748
_diffrn_reflns_limit_h_max 14
_diffrn_reflns_limit_h_min -1
_diffrn_reflns_limit_k_max 1
_diffrn_reflns_limit_k_min -17
_diffrn_reflns_limit_l_max 20
_diffrn_reflns_limit_l_min -20
_diffrn_reflns_number 6784
_diffrn_reflns_theta_max 27.00
_diffrn_reflns_theta_min 1.95
_diffrn_standards_decay_% 3.00
_diffrn_standards_interval_count 100
_diffrn_standards_number 3
_exptl_absorpt_coefficient_mu 1.084
_exptl_absorpt_correction_T_max
;0.3599 
North A C T, Phillips D C, Mathews F S, Acta Cryst. A24 (1968), 351-359.
;
_exptl_absorpt_correction_T_min 0.3096
_exptl_absorpt_correction_type psi-scan
_exptl_crystal_colour yellow
_exptl_crystal_density_diffrn 1.504
_exptl_crystal_description fragment
_exptl_crystal_F_000 1120
_exptl_crystal_size_max 0.50
_exptl_crystal_size_mid 0.45
_exptl_crystal_size_min 0.40
_refine_diff_density_max 0.344
_refine_diff_density_min -0.712
_refine_diff_density_rms 0.076
_refine_ls_abs_structure_details 'Flack H D (1983), Acta Cryst. A39, 876-881'
_refine_ls_abs_structure_Flack 0.45(4)
_refine_ls_extinction_method none
_refine_ls_goodness_of_fit_all 1.052
_refine_ls_goodness_of_fit_obs 1.135
_refine_ls_hydrogen_treatment 'riding on preceding C atom'
_refine_ls_matrix_type full
_refine_ls_number_parameters 632
_refine_ls_number_reflns 5872
_refine_ls_number_restraints 1
_refine_ls_restrained_S_all 1.052
_refine_ls_restrained_S_obs 1.134
_refine_ls_R_factor_all 0.1178
_refine_ls_R_factor_obs 0.0606
_refine_ls_shift/esd_max 0.000
_refine_ls_shift/esd_mean 0.000
_refine_ls_structure_factor_coef Fsqd
_refine_ls_weighting_details 'w=1/[\s^2^(Fo^2^)+(0.0672P)^2^+0.3261P] where P=(Fo^2^+2Fc^2^)/3'
_refine_ls_weighting_scheme calc
_refine_ls_wR_factor_all 0.1508
_refine_ls_wR_factor_obs 0.1220
_reflns_number_observed 3551
_reflns_number_total 5872
_reflns_observed_criterion >2sigma(I)
_cod_data_source_file b103942n.txt
_cod_data_source_block fh9804
_cod_depositor_comments
;
The following automatic conversions were performed:

data item '_exptl_absorpt_correction_type' value 'Psi-scan' was
changed to 'psi-scan' in accordance with the
/home/saulius/struct/COD-crude-data/automatic-downloads/DataCite-retrospective/RSC/depositions/lib/dictionaries/cif_core.dic
dictionary named 'cif_core.dic' version 2.4.2 last updated on
2011-04-26.

data item '_refine_ls_weighting_scheme' value 'calc
w=1/[\s^2^(Fo^2^)+(0.0672P)^2^+0.3261P] where P=(Fo^2^+2Fc^2^)/3' was
changed to 'calc'. A new data item '_refine_ls_weighting_details' was
created with the value set to
'w=1/[\s^2^(Fo^2^)+(0.0672P)^2^+0.3261P] where P=(Fo^2^+2Fc^2^)/3'.

Automatic conversion script
Id: cif_fix_values 6909 2019-04-08 15:41:33Z antanas 
;
_cod_original_sg_symbol_H-M P2(1)
_cod_database_code 7702627

loop_
_symmetry_equiv_pos_as_xyz
'x, y, z'
'-x, y+1/2, -z'

loop_
_atom_site_aniso_label
_atom_site_aniso_U_11
_atom_site_aniso_U_22
_atom_site_aniso_U_33
_atom_site_aniso_U_23
_atom_site_aniso_U_13
_atom_site_aniso_U_12
Zn1 0.0516(6) 0.0395(7) 0.0371(5) 0.0004(5) 0.0090(5) -0.0028(6)
N11 0.046(4) 0.050(7) 0.040(4) -0.005(4) 0.008(3) -0.003(4)
N12 0.053(5) 0.042(6) 0.053(4) 0.001(4) 0.017(4) -0.004(5)
N21 0.046(5) 0.044(6) 0.045(4) -0.001(4) 0.007(4) -0.007(4)
N22 0.060(5) 0.043(5) 0.044(4) 0.007(5) 0.007(4) -0.007(6)
O11 0.065(4) 0.046(4) 0.044(3) 0.004(3) 0.021(3) -0.011(4)
O12 0.065(4) 0.042(4) 0.043(3) -0.006(3) 0.022(3) -0.010(3)
C1 0.057(6) 0.040(5) 0.036(4) 0.005(4) 0.004(4) -0.010(5)
C10 0.069(7) 0.090(11) 0.048(5) -0.006(6) 0.012(5) -0.004(7)
C11 0.044(6) 0.110(13) 0.056(6) -0.010(8) 0.002(5) -0.009(7)
C12 0.056(7) 0.120(13) 0.051(6) -0.006(8) -0.005(6) 0.029(8)
C13 0.070(7) 0.059(7) 0.052(5) -0.001(5) 0.011(5) 0.025(6)
C14 0.069(7) 0.055(7) 0.040(5) 0.001(5) 0.015(5) 0.017(6)
C15 0.067(6) 0.050(7) 0.045(5) 0.004(6) 0.021(5) 0.004(6)
C16 0.089(9) 0.078(10) 0.065(7) 0.033(7) 0.022(7) -0.010(8)
C17 0.123(12) 0.059(10) 0.101(10) 0.015(8) 0.047(10) 0.008(10)
C18 0.093(8) 0.068(9) 0.069(7) -0.013(7) 0.045(7) -0.022(7)
C19 0.071(7) 0.062(9) 0.057(6) 0.002(6) 0.022(5) -0.015(7)
C20 0.063(6) 0.055(7) 0.046(5) -0.001(6) 0.014(5) -0.028(7)
C21 0.071(7) 0.041(7) 0.072(7) -0.013(6) 0.038(6) -0.008(6)
C22 0.088(9) 0.055(8) 0.067(7) -0.017(6) 0.033(7) -0.014(7)
C23 0.085(8) 0.049(8) 0.049(6) -0.012(5) 0.021(6) -0.007(7)
C24 0.056(6) 0.047(7) 0.044(5) 0.008(5) 0.021(5) -0.006(5)
C25 0.063(7) 0.052(7) 0.034(4) 0.003(5) 0.008(5) -0.023(6)
C26 0.070(7) 0.086(9) 0.036(5) 0.002(5) -0.003(5) -0.008(7)
C27 0.055(6) 0.108(11) 0.055(6) 0.010(7) -0.004(5) -0.010(8)
C28 0.040(6) 0.056(7) 0.088(8) 0.016(7) 0.007(5) 0.011(5)
C29 0.051(6) 0.059(8) 0.073(7) 0.014(6) 0.009(6) 0.004(6)
Zn2 0.0673(8) 0.0416(8) 0.0397(5) -0.0022(5) 0.0190(5) -0.0070(6)
N31 0.058(5) 0.053(7) 0.046(4) 0.005(5) 0.016(4) -0.003(5)
N32 0.089(7) 0.045(6) 0.049(4) -0.002(4) 0.042(5) -0.002(5)
N41 0.071(6) 0.039(5) 0.047(4) -0.005(4) 0.027(4) -0.007(5)
N42 0.051(5) 0.057(6) 0.054(4) -0.009(5) 0.024(4) -0.011(6)
O21 0.073(4) 0.040(4) 0.044(3) -0.003(3) 0.031(3) -0.008(3)
O22 0.076(5) 0.033(4) 0.059(4) -0.004(4) 0.027(4) -0.011(4)
C30 0.074(7) 0.063(8) 0.056(6) 0.001(6) 0.017(6) -0.002(7)
C31 0.081(9) 0.110(14) 0.071(8) -0.006(9) 0.018(7) 0.009(9)
C32 0.084(9) 0.103(13) 0.082(8) -0.003(9) 0.021(8) 0.030(9)
C33 0.091(9) 0.089(10) 0.054(6) 0.014(7) 0.022(6) 0.028(8)
C34 0.075(7) 0.048(7) 0.049(5) 0.006(5) 0.033(5) 0.017(6)
C35 0.095(8) 0.046(7) 0.055(5) 0.016(6) 0.044(5) 0.031(8)
C36 0.131(12) 0.061(9) 0.110(10) 0.023(9) 0.071(10) 0.017(10)
C37 0.120(12) 0.086(13) 0.146(14) 0.061(11) 0.072(11) 0.000(11)
C38 0.120(11) 0.062(10) 0.144(13) 0.001(9) 0.101(11) -0.017(9)
C39 0.088(8) 0.056(9) 0.080(7) -0.021(7) 0.048(7) -0.017(7)
C40 0.065(6) 0.049(8) 0.059(6) -0.013(6) 0.026(5) 0.003(6)
C41 0.070(8) 0.081(10) 0.062(7) -0.009(7) 0.029(6) -0.003(7)
C42 0.092(9) 0.070(9) 0.050(6) -0.011(6) 0.037(6) -0.015(8)
C43 0.075(7) 0.075(9) 0.040(5) 0.006(6) 0.018(5) -0.001(8)
C44 0.068(7) 0.044(6) 0.044(5) -0.001(5) 0.028(5) -0.019(6)
C45 0.066(6) 0.033(6) 0.043(5) 0.003(4) 0.015(5) -0.008(5)
C46 0.075(7) 0.074(9) 0.044(5) 0.002(6) 0.011(5) 0.004(7)
C47 0.092(9) 0.063(8) 0.066(7) 0.022(6) 0.002(7) -0.002(7)
C48 0.073(8) 0.091(11) 0.093(9) 0.012(9) 0.011(7) -0.018(8)
C49 0.051(7) 0.080(10) 0.065(7) -0.006(7) 0.014(6) -0.012(7)
N3 0.097(10) 0.114(11) 0.084(9) 0.046(8) 0.043(7) 0.016(9)
O31 0.140(10) 0.111(9) 0.140(9) 0.025(8) 0.010(7) -0.042(9)
O32 0.170(12) 0.372(28) 0.153(11) 0.147(15) 0.063(9) 0.120(16)
O33 0.162(12) 0.234(20) 0.146(11) -0.050(13) 0.064(10) -0.055(14)
N4 0.087(10) 0.149(16) 0.101(12) 0.009(11) -0.023(8) -0.039(12)
O41 0.151(11) 0.121(11) 0.204(14) 0.033(11) -0.029(10) -0.048(10)
O42 0.140(11) 0.315(27) 0.125(11) -0.010(15) 0.018(9) 0.017(16)
O43 0.139(11) 0.195(15) 0.127(9) 0.035(11) 0.025(9) -0.021(10)
O1 0.094(6) 0.129(8) 0.089(5) 0.020(6) 0.041(5) -0.010(6)
O2 0.090(5) 0.102(7) 0.067(4) -0.002(5) 0.017(4) -0.029(5)
O3 0.100(6) 0.126(10) 0.103(6) -0.017(7) 0.000(6) -0.013(7)
O4 0.187(11) 0.178(14) 0.117(8) -0.015(9) 0.063(8) -0.014(10)
O5 0.306(20) 0.191(18) 0.247(17) -0.018(15) -0.031(15) 0.094(16)
O6 0.121(7) 0.169(11) 0.091(6) 0.050(7) 0.062(5) 0.013(8)
O7 0.149(10) 0.273(20) 0.142(9) 0.037(12) 0.063(8) 0.043(12)

loop_
_atom_site_label
_atom_site_type_symbol
_atom_site_fract_x
_atom_site_fract_y
_atom_site_fract_z
_atom_site_U_iso_or_equiv
_atom_site_thermal_displace_type
_atom_site_occupancy
_atom_site_calc_flag
_atom_site_refinement_flags
Zn1 Zn 0.52453(10) 0.09166(7) 0.19156(6) 0.0438(3) Uani 1 d .
N11 N 0.6964(7) 0.0700(7) 0.2970(4) 0.046(2) Uani 1 d .
N12 N 0.4854(8) -0.0319(7) 0.2581(5) 0.049(2) Uani 1 d .
N21 N 0.5751(8) -0.0007(7) 0.0999(5) 0.047(2) Uani 1 d .
N22 N 0.3556(7) 0.0928(8) 0.0818(4) 0.051(2) Uani 1 d .
O11 O 0.5945(6) 0.2098(5) 0.1385(4) 0.051(2) Uani 1 d .
O12 O 0.4399(6) 0.1795(5) 0.2584(4) 0.049(2) Uani 1 d .
C1 C 0.4546(9) 0.2677(7) 0.2739(5) 0.046(2) Uani 1 d .
C10 C 0.7985(10) 0.1285(11) 0.3173(6) 0.070(4) Uani 1 d .
H10 H 0.7979(10) 0.1804(11) 0.2817(6) 0.105 Uiso 1 calc R
C11 C 0.9040(10) 0.1153(12) 0.3884(6) 0.073(4) Uani 1 d .
H11 H 0.9725(10) 0.1576(12) 0.4002(6) 0.110 Uiso 1 calc R
C12 C 0.9069(11) 0.0385(13) 0.4418(7) 0.081(5) Uani 1 d .
H12 H 0.9771(11) 0.0273(13) 0.4898(7) 0.121 Uiso 1 calc R
C13 C 0.8020(10) -0.0212(9) 0.4214(6) 0.062(3) Uani 1 d .
H13 H 0.8008(10) -0.0740(9) 0.4555(6) 0.093 Uiso 1 calc R
C14 C 0.6965(10) -0.0019(9) 0.3487(6) 0.055(3) Uani 1 d .
C15 C 0.5802(9) -0.0606(10) 0.3237(6) 0.053(3) Uani 1 d .
C16 C 0.5689(12) -0.1449(11) 0.3693(7) 0.078(4) Uani 1 d .
H16 H 0.6359(12) -0.1657(11) 0.4161(7) 0.117 Uiso 1 calc R
C17 C 0.4583(14) -0.1935(12) 0.3427(9) 0.092(4) Uani 1 d .
H17 H 0.4481(14) -0.2474(12) 0.3731(9) 0.138 Uiso 1 calc R
C18 C 0.3593(12) -0.1661(11) 0.2718(7) 0.072(4) Uani 1 d .
H18 H 0.2839(12) -0.2010(11) 0.2522(7) 0.108 Uiso 1 calc R
C19 C 0.3794(11) -0.0830(9) 0.2316(7) 0.063(3) Uani 1 d .
H19 H 0.3148(11) -0.0622(9) 0.1834(7) 0.094 Uiso 1 calc R
C20 C 0.6832(9) -0.0474(10) 0.1153(6) 0.055(3) Uani 1 d .
H20 H 0.7462(9) -0.0387(10) 0.1677(6) 0.083 Uiso 1 calc R
C21 C 0.7068(11) -0.1107(9) 0.0542(7) 0.058(3) Uani 1 d .
H21 H 0.7846(11) -0.1422(9) 0.0648(7) 0.086 Uiso 1 calc R
C22 C 0.6100(12) -0.1235(10) -0.0211(7) 0.068(3) Uani 1 d .
H22 H 0.6212(12) -0.1663(10) -0.0617(7) 0.102 Uiso 1 calc R
C23 C 0.4985(11) -0.0752(9) -0.0377(6) 0.061(3) Uani 1 d .
H23 H 0.4342(11) -0.0833(9) -0.0897(6) 0.092 Uiso 1 calc R
C24 C 0.4817(10) -0.0139(8) 0.0234(6) 0.048(3) Uani 1 d .
C25 C 0.3678(10) 0.0415(9) 0.0124(6) 0.051(3) Uani 1 d .
C26 C 0.2718(11) 0.0515(10) -0.0689(6) 0.068(4) Uani 1 d .
H26 H 0.2812(11) 0.0204(10) -0.1168(6) 0.103 Uiso 1 calc R
C27 C 0.1673(10) 0.1060(12) -0.0764(6) 0.077(4) Uani 1 d .
H27 H 0.1030(10) 0.1098(12) -0.1289(6) 0.116 Uiso 1 calc R
C28 C 0.1554(9) 0.1578(10) -0.0040(7) 0.064(3) Uani 1 d .
H28 H 0.0857(9) 0.1974(10) -0.0082(7) 0.096 Uiso 1 calc R
C29 C 0.2523(10) 0.1466(10) 0.0729(7) 0.063(3) Uani 1 d .
H29 H 0.2449(10) 0.1784(10) 0.1211(7) 0.095 Uiso 1 calc R
Zn2 Zn 0.45890(11) 0.44685(8) 0.29933(6) 0.0490(4) Uani 1 d .
N31 N 0.2832(8) 0.4644(8) 0.1965(5) 0.053(3) Uani 1 d .
N32 N 0.5016(9) 0.5642(7) 0.2304(5) 0.056(3) Uani 1 d .
N41 N 0.4097(8) 0.5279(7) 0.3950(5) 0.050(2) Uani 1 d .
N42 N 0.6320(7) 0.4423(9) 0.4054(5) 0.052(2) Uani 1 d .
O21 O 0.3993(6) 0.3094(5) 0.3248(4) 0.049(2) Uani 1 d .
O22 O 0.5170(7) 0.3252(5) 0.2377(4) 0.055(2) Uani 1 d .
C30 C 0.1826(11) 0.4087(10) 0.1792(7) 0.065(3) Uani 1 d .
H30 H 0.1820(11) 0.3607(10) 0.2183(7) 0.097 Uiso 1 calc R
C31 C 0.0787(13) 0.4164(13) 0.1077(8) 0.088(5) Uani 1 d .
H31 H 0.0078(13) 0.3769(13) 0.0996(8) 0.132 Uiso 1 calc R
C32 C 0.0826(14) 0.4853(13) 0.0475(9) 0.091(5) Uani 1 d .
H32 H 0.0157(14) 0.4906(13) -0.0035(9) 0.136 Uiso 1 calc R
C33 C 0.1828(13) 0.5438(11) 0.0633(7) 0.078(4) Uani 1 d .
H33 H 0.1853(13) 0.5903(11) 0.0232(7) 0.118 Uiso 1 calc R
C34 C 0.2851(10) 0.5359(9) 0.1403(6) 0.054(3) Uani 1 d .
C35 C 0.4031(11) 0.5947(10) 0.1622(6) 0.061(3) Uani 1 d .
C36 C 0.4141(15) 0.6744(11) 0.1135(9) 0.093(4) Uani 1 d .
H36 H 0.3470(15) 0.6919(11) 0.0655(9) 0.140 Uiso 1 calc R
C37 C 0.5235(16) 0.7256(13) 0.1373(11) 0.110(6) Uani 1 d .
H37 H 0.5303(16) 0.7818(13) 0.1087(11) 0.165 Uiso 1 calc R
C38 C 0.6246(15) 0.6938(11) 0.2043(10) 0.095(5) Uani 1 d .
H38 H 0.7019(15) 0.7266(11) 0.2185(10) 0.143 Uiso 1 calc R
C39 C 0.6128(12) 0.6120(10) 0.2519(7) 0.070(4) Uani 1 d .
H39 H 0.6814(12) 0.5914(10) 0.2976(7) 0.104 Uiso 1 calc R
C40 C 0.3005(10) 0.5763(9) 0.3840(6) 0.056(3) Uani 1 d .
H40 H 0.2324(10) 0.5650(9) 0.3346(6) 0.084 Uiso 1 calc R
C41 C 0.2849(11) 0.6418(11) 0.4423(7) 0.069(4) Uani 1 d .
H41 H 0.2094(11) 0.6765(11) 0.4320(7) 0.104 Uiso 1 calc R
C42 C 0.3855(11) 0.6544(10) 0.5173(6) 0.067(4) Uani 1 d .
H42 H 0.3773(11) 0.6967(10) 0.5592(6) 0.101 Uiso 1 calc R
C43 C 0.4975(11) 0.6041(11) 0.5296(6) 0.063(3) Uani 1 d .
H43 H 0.5661(11) 0.6136(11) 0.5790(6) 0.095 Uiso 1 calc R
C44 C 0.5076(10) 0.5398(8) 0.4684(6) 0.050(3) Uani 1 d .
C45 C 0.6254(10) 0.4805(8) 0.4788(6) 0.048(3) Uani 1 d .
C46 C 0.7192(11) 0.4697(10) 0.5537(6) 0.066(3) Uani 1 d .
H46 H 0.7153(11) 0.5005(10) 0.6032(6) 0.099 Uiso 1 calc R
C47 C 0.8200(13) 0.4124(10) 0.5549(8) 0.078(4) Uani 1 d .
H47 H 0.8825(13) 0.4006(10) 0.6070(8) 0.118 Uiso 1 calc R
C48 C 0.8320(13) 0.3715(13) 0.4814(9) 0.089(5) Uani 1 d .
H48 H 0.9017(13) 0.3337(13) 0.4815(9) 0.133 Uiso 1 calc R
C49 C 0.7347(10) 0.3901(10) 0.4084(7) 0.066(4) Uani 1 d .
H49 H 0.7403(10) 0.3648(10) 0.3571(7) 0.100 Uiso 1 calc R
N3 N 0.9466(13) 0.4038(13) 0.2863(8) 0.095(4) Uani 1 d .
O31 O 0.9719(11) 0.3191(10) 0.2758(7) 0.138(4) Uani 1 d .
O32 O 0.8472(13) 0.4285(16) 0.2398(8) 0.229(10) Uani 1 d .
O33 O 1.0220(14) 0.4452(16) 0.3407(9) 0.177(7) Uani 1 d .
N4 N 1.0207(15) 0.8043(15) 0.2045(10) 0.124(5) Uani 1 d .
O41 O 1.0734(14) 0.7217(11) 0.2218(10) 0.177(7) Uani 1 d .
O42 O 0.9489(14) 0.8286(18) 0.2405(9) 0.199(9) Uani 1 d .
O43 O 1.0353(12) 0.8544(13) 0.1468(8) 0.157(6) Uani 1 d .
O1 O 0.8399(8) 0.2176(8) 0.1206(5) 0.101(3) Uani 1 d .
O2 O 1.2076(7) 0.1299(7) 0.2844(4) 0.088(3) Uani 1 d .
O3 O 0.9946(9) 0.0597(9) 0.1633(6) 0.117(4) Uani 1 d .
O4 O 0.7879(12) 0.6652(12) 0.4555(7) 0.157(5) Uani 1 d .
O5 O 1.2001(18) 0.8338(15) 0.0365(11) 0.274(10) Uani 1 d .
O6 O 0.2222(9) 0.2919(9) 0.4127(5) 0.120(4) Uani 1 d .
O7 O 0.9491(11) 0.6509(16) 0.3553(7) 0.184(7) Uani 1 d .

loop_
_atom_type_symbol
_atom_type_description
_atom_type_scat_dispersion_real
_atom_type_scat_dispersion_imag
_atom_type_scat_source
C C 0.0033 0.0016 'International Tables Vol C Tables 4.2.6.8 and 6.1.1.4'
H H 0.0000 0.0000 'International Tables Vol C Tables 4.2.6.8 and 6.1.1.4'
N N 0.0061 0.0033 'International Tables Vol C Tables 4.2.6.8 and 6.1.1.4'
O O 0.0106 0.0060 'International Tables Vol C Tables 4.2.6.8 and 6.1.1.4'
Zn Zn 0.2839 1.4301 'International Tables Vol C Tables 4.2.6.8 and 6.1.1.4'

loop_
_geom_angle_atom_site_label_1
_geom_angle_atom_site_label_2
_geom_angle_atom_site_label_3
_geom_angle
O12 Zn1 O11 91.7(3)
O12 Zn1 N22 91.4(3)
O11 Zn1 N22 88.9(3)
O12 Zn1 N11 95.0(3)
O11 Zn1 N11 95.7(3)
N22 Zn1 N11 172.0(4)
O12 Zn1 N12 91.2(3)
O11 Zn1 N12 170.6(3)
N22 Zn1 N12 99.9(3)
N11 Zn1 N12 75.2(3)
O12 Zn1 N21 167.9(3)
O11 Zn1 N21 89.0(3)
N22 Zn1 N21 76.5(3)
N11 Zn1 N21 97.0(3)
N12 Zn1 N21 90.1(3)
C14 N11 C10 118.2(9)
C14 N11 Zn1 116.8(7)
C10 N11 Zn1 124.8(8)
C15 N12 C19 120.1(11)
C15 N12 Zn1 115.4(8)
C19 N12 Zn1 124.2(7)
C20 N21 C24 119.3(9)
C20 N21 Zn1 124.9(7)
C24 N21 Zn1 115.6(7)
C29 N22 C25 119.8(8)
C29 N22 Zn1 125.7(8)
C25 N22 Zn1 113.9(7)
C1 O12 Zn1 130.1(7)
O12 C1 O21 120.6(9)
O12 C1 O22 124.4(10)
O21 C1 O22 114.9(9)
O12 C1 Zn2 174.0(7)
O21 C1 Zn2 56.2(5)
O22 C1 Zn2 58.7(5)
N11 C10 C11 123.1(13)
C10 C11 C12 119.3(12)
C13 C12 C11 117.7(9)
C12 C13 C14 119.9(12)
N11 C14 C13 121.9(11)
N11 C14 C15 114.9(8)
C13 C14 C15 123.2(11)
N12 C15 C16 120.7(11)
N12 C15 C14 117.4(11)
C16 C15 C14 121.9(9)
C17 C16 C15 117.8(12)
C16 C17 C18 122.2(15)
C17 C18 C19 115.7(12)
N12 C19 C18 123.5(11)
N21 C20 C21 121.8(9)
C22 C21 C20 117.2(11)
C23 C22 C21 121.4(11)
C22 C23 C24 118.8(10)
N21 C24 C23 121.4(10)
N21 C24 C25 115.0(10)
C23 C24 C25 123.6(9)
N22 C25 C26 118.9(11)
N22 C25 C24 118.5(8)
C26 C25 C24 122.4(10)
C27 C26 C25 120.2(11)
C26 C27 C28 120.1(9)
C29 C28 C27 117.1(11)
N22 C29 C28 123.7(12)
O21 Zn2 N32 160.1(3)
O21 Zn2 N41 100.2(3)
N32 Zn2 N41 97.1(3)
O21 Zn2 N42 93.7(3)
N32 Zn2 N42 99.6(4)
N41 Zn2 N42 77.5(3)
O21 Zn2 N31 90.1(3)
N32 Zn2 N31 77.7(4)
N41 Zn2 N31 98.3(3)
N42 Zn2 N31 174.8(5)
O21 Zn2 O22 62.0(2)
N32 Zn2 O22 102.6(3)
N41 Zn2 O22 159.1(3)
N42 Zn2 O22 92.2(3)
N31 Zn2 O22 92.7(3)
O21 Zn2 C1 31.0(3)
N32 Zn2 C1 132.3(3)
N41 Zn2 C1 130.5(3)
N42 Zn2 C1 94.1(4)
N31 Zn2 C1 91.0(3)
O22 Zn2 C1 31.0(2)
C30 N31 C34 118.6(9)
C30 N31 Zn2 126.5(8)
C34 N31 Zn2 114.6(7)
C39 N32 C35 119.2(11)
C39 N32 Zn2 125.3(8)
C35 N32 Zn2 115.4(8)
C40 N41 C44 119.5(9)
C40 N41 Zn2 126.0(6)
C44 N41 Zn2 113.9(7)
C49 N42 C45 117.8(9)
C49 N42 Zn2 125.1(8)
C45 N42 Zn2 115.9(7)
C1 O21 Zn2 92.8(5)
C1 O22 Zn2 90.3(6)
N31 C30 C31 124.5(13)
C30 C31 C32 117.5(14)
C33 C32 C31 119.6(13)
C32 C33 C34 120.6(13)
N31 C34 C33 119.1(11)
N31 C34 C35 116.0(9)
C33 C34 C35 124.7(11)
N32 C35 C36 122.1(13)
N32 C35 C34 116.0(11)
C36 C35 C34 121.9(11)
C37 C36 C35 119.0(14)
C36 C37 C38 119.2(15)
C37 C38 C39 120.9(13)
N32 C39 C38 119.3(12)
N41 C40 C41 122.8(10)
C40 C41 C42 117.7(12)
C43 C42 C41 119.8(11)
C44 C43 C42 119.7(9)
N41 C44 C43 120.4(10)
N41 C44 C45 117.1(9)
C43 C44 C45 122.5(9)
N42 C45 C46 122.4(11)
N42 C45 C44 113.7(8)
C46 C45 C44 123.9(10)
C45 C46 C47 118.1(11)
C46 C47 C48 121.9(11)
C49 C48 C47 115.3(15)
N42 C49 C48 124.4(13)
O33 N3 O32 130.5(22)
O33 N3 O31 116.3(17)
O32 N3 O31 113.2(20)
O42 N4 O43 119.2(25)
O42 N4 O41 118.5(24)
O43 N4 O41 122.0(23)

loop_
_geom_bond_atom_site_label_1
_geom_bond_atom_site_label_2
_geom_bond_distance
Zn1 O12 2.048(7)
Zn1 O11 2.119(7)
Zn1 N22 2.149(7)
Zn1 N11 2.152(7)
Zn1 N12 2.155(9)
Zn1 N21 2.176(9)
N11 C14 1.314(13)
N11 C10 1.346(14)
N12 C15 1.309(12)
N12 C19 1.322(13)
N21 C20 1.310(13)
N21 C24 1.365(11)
N22 C29 1.332(14)
N22 C25 1.382(14)
O12 C1 1.261(11)
C1 O21 1.310(11)
C1 O22 1.309(10)
C1 Zn2 2.542(10)
C10 C11 1.379(13)
C11 C12 1.38(2)
C12 C13 1.38(2)
C13 C14 1.408(12)
C14 C15 1.47(2)
C15 C16 1.42(2)
C16 C17 1.34(2)
C17 C18 1.38(2)
C18 C19 1.39(2)
C20 C21 1.418(15)
C21 C22 1.369(14)
C22 C23 1.35(2)
C23 C24 1.372(14)
C24 C25 1.44(2)
C25 C26 1.428(12)
C26 C27 1.35(2)
C27 C28 1.43(2)
C28 C29 1.384(13)
Zn2 O21 2.116(7)
Zn2 N32 2.125(9)
Zn2 N41 2.132(8)
Zn2 N42 2.145(7)
Zn2 N31 2.149(8)
Zn2 O22 2.172(7)
N31 C30 1.310(14)
N31 C34 1.363(13)
N32 C39 1.340(13)
N32 C35 1.362(12)
N41 C40 1.340(12)
N41 C44 1.352(11)
N42 C49 1.332(15)
N42 C45 1.334(12)
C30 C31 1.364(14)
C31 C32 1.39(2)
C32 C33 1.33(2)
C33 C34 1.411(15)
C34 C35 1.48(2)
C35 C36 1.40(2)
C36 C37 1.35(2)
C37 C38 1.37(2)
C38 C39 1.41(2)
C40 C41 1.37(2)
C41 C42 1.387(14)
C42 C43 1.38(2)
C43 C44 1.376(15)
C44 C45 1.50(2)
C45 C46 1.346(13)
C46 C47 1.36(2)
C47 C48 1.37(2)
C48 C49 1.36(2)
N3 O33 1.17(2)
N3 O32 1.174(15)
N3 O31 1.24(2)
N4 O42 1.17(2)
N4 O43 1.22(2)
N4 O41 1.29(2)
